data_2102083
loop_
_publ_author_name
'Gaudin, E.'
'Boucher, F.'
'Petricek, V.'
'Taulelle, F.'
'Evain, M.'

_publ_section_title
;
 Structures and phase transitions of the <i>A</i>~7~PSe~6~
 (<i>A</i>~=~Ag, Cu) argyrodite-type ionic conductors. II. \b- and
 \g-Cu~7~PSe~6~
;
_journal_issue 3
_journal_name_full 'Acta Crystallographica Section B'
_journal_page_first 402
_journal_page_last 408
_journal_paper_doi 10.1107/S0108768199016614
_journal_volume 56
_journal_year 2000
_chemical_formula_sum 'Cu7 P Se6'
_chemical_formula_weight 949.56
_space_group_crystal_system cubic
_space_group_IT_number 216
_space_group_name_Hall 'F -4 2 3'
_space_group_name_H-M_alt 'F -4 3 m'
_symmetry_space_group_name_H-M 'F -4 3 m'
_cell_angle_alpha 90
_cell_angle_beta 90
_cell_angle_gamma 90
_cell_formula_units_Z 4
_cell_length_a 10.1130(10)
_cell_length_b 10.1130(10)
_cell_length_c 10.1130(10)
_cell_measurement_reflns_used 25
_cell_measurement_temperature 353
_cell_volume 1034.28(18)
_database_code_amcsd 0009920
_diffrn_ambient_temperature 353
_diffrn_measurement_device_type 'Enraf-Nonius CAD-4'
_diffrn_measurement_method \w-\q
_diffrn_radiation_type 'Mo K\a'
_diffrn_radiation_wavelength .71073
_diffrn_reflns_av_R_equivalents .034
_diffrn_reflns_number 1726
_diffrn_standards_decay_% <1
_diffrn_standards_interval_count 3
_diffrn_standards_interval_time 60
_exptl_absorpt_coefficient_mu 35.32
_exptl_absorpt_correction_T_max .0878
_exptl_absorpt_correction_T_min .0452
_exptl_absorpt_correction_type sphere
_exptl_crystal_colour 'metallic lustre'
_exptl_crystal_density_diffrn 6.096
_exptl_crystal_description sphere
_exptl_crystal_F_000 1688
_exptl_crystal_size_rad .069
_refine_diff_density_max .69
_refine_diff_density_min -.76
_refine_ls_extinction_coef .172(8)
_refine_ls_extinction_method 'Type I, Gaussian (Becker \& Coppens, 1974)'
_refine_ls_goodness_of_fit_all 1.09
_refine_ls_goodness_of_fit_ref 1.09
_refine_ls_number_parameters 31
_refine_ls_number_reflns 300
_refine_ls_R_factor_all .0201
_refine_ls_R_factor_gt .0201
_refine_ls_shift/su_max <0.0001
_refine_ls_structure_factor_coef F
_refine_ls_weighting_details 'w =1/[\s^2^|Fo| + (0.015|Fo|)^2^]'
_refine_ls_weighting_scheme calc
_refine_ls_wR_factor_all .0245
_refine_ls_wR_factor_ref .0245
_reflns_number_gt 300
_reflns_number_total 368
_reflns_threshold_expression I>3.0\s(I)
_cod_data_source_file lc0017.cif
_cod_data_source_block 2
_cod_depositor_comments
;
 Adding atom site occupancy values after consulting the original publication.

 Antanas Vaitkus,
 2017-12-01

The following automatic conversions were performed:

'_exptl_absorpt_correction_type' tag value 'spherical' was replaced
with 'sphere' value.

Automatic conversion script
Id: cif_fix_values 1646 2011-03-28 12:23:43Z adriana 

The following automatic conversions were performed:

'_refine_ls_weighting_scheme' value 'w =1/[\s^2^|Fo| +
(0.015|Fo|)^2^]' was changed to 'calc'. New tag
'_refine_ls_weighting_details' was created. The value of the new tag
was set to 'w =1/[\s^2^|Fo| + (0.015|Fo|)^2^]'.

Automatic conversion script
Id: cif_fix_values 3143 2015-03-26 13:38:13Z robertas 
;
_cod_original_cell_volume 1034.3(3)
_cod_original_sg_symbol_H-M F-43m
_cod_database_code 2102083
_amcsd_formula_title gamma-Cu7PSe6

loop_
_space_group_symop_id
_space_group_symop_operation_xyz
1 x,y,z
2 y,-x,-z
3 -x,-y,z
4 -y,x,-z
5 x,-y,-z
6 -y,-x,z
7 -x,y,-z
8 y,x,z
9 z,x,y
10 x,-z,-y
11 -z,-x,y
12 -x,z,-y
13 z,-x,-y
14 -x,-z,y
15 -z,x,-y
16 x,z,y
17 y,z,x
18 y,-z,-x
19 -z,-y,x
20 -y,z,-x
21 z,y,x
22 -y,-z,x
23 -z,y,-x
24 z,-y,-x
25 x,y+1/2,z+1/2
26 y,-x+1/2,-z+1/2
27 -x,-y+1/2,z+1/2
28 -y,x+1/2,-z+1/2
29 x,-y+1/2,-z+1/2
30 -y,-x+1/2,z+1/2
31 -x,y+1/2,-z+1/2
32 y,x+1/2,z+1/2
33 z,x+1/2,y+1/2
34 x,-z+1/2,-y+1/2
35 -z,-x+1/2,y+1/2
36 -x,z+1/2,-y+1/2
37 z,-x+1/2,-y+1/2
38 -x,-z+1/2,y+1/2
39 -z,x+1/2,-y+1/2
40 x,z+1/2,y+1/2
41 y,z+1/2,x+1/2
42 y,-z+1/2,-x+1/2
43 -z,-y+1/2,x+1/2
44 -y,z+1/2,-x+1/2
45 z,y+1/2,x+1/2
46 -y,-z+1/2,x+1/2
47 -z,y+1/2,-x+1/2
48 z,-y+1/2,-x+1/2
49 x+1/2,y,z+1/2
50 y+1/2,-x,-z+1/2
51 -x+1/2,-y,z+1/2
52 -y+1/2,x,-z+1/2
53 x+1/2,-y,-z+1/2
54 -y+1/2,-x,z+1/2
55 -x+1/2,y,-z+1/2
56 y+1/2,x,z+1/2
57 z+1/2,x,y+1/2
58 x+1/2,-z,-y+1/2
59 -z+1/2,-x,y+1/2
60 -x+1/2,z,-y+1/2
61 z+1/2,-x,-y+1/2
62 -x+1/2,-z,y+1/2
63 -z+1/2,x,-y+1/2
64 x+1/2,z,y+1/2
65 y+1/2,z,x+1/2
66 y+1/2,-z,-x+1/2
67 -z+1/2,-y,x+1/2
68 -y+1/2,z,-x+1/2
69 z+1/2,y,x+1/2
70 -y+1/2,-z,x+1/2
71 -z+1/2,y,-x+1/2
72 z+1/2,-y,-x+1/2
73 x+1/2,y+1/2,z
74 y+1/2,-x+1/2,-z
75 -x+1/2,-y+1/2,z
76 -y+1/2,x+1/2,-z
77 x+1/2,-y+1/2,-z
78 -y+1/2,-x+1/2,z
79 -x+1/2,y+1/2,-z
80 y+1/2,x+1/2,z
81 z+1/2,x+1/2,y
82 x+1/2,-z+1/2,-y
83 -z+1/2,-x+1/2,y
84 -x+1/2,z+1/2,-y
85 z+1/2,-x+1/2,-y
86 -x+1/2,-z+1/2,y
87 -z+1/2,x+1/2,-y
88 x+1/2,z+1/2,y
89 y+1/2,z+1/2,x
90 y+1/2,-z+1/2,-x
91 -z+1/2,-y+1/2,x
92 -y+1/2,z+1/2,-x
93 z+1/2,y+1/2,x
94 -y+1/2,-z+1/2,x
95 -z+1/2,y+1/2,-x
96 z+1/2,-y+1/2,-x

loop_
_atom_site_aniso_label
_atom_site_aniso_U_11
_atom_site_aniso_U_22
_atom_site_aniso_U_33
_atom_site_aniso_U_12
_atom_site_aniso_U_13
_atom_site_aniso_U_23
P .0098(3) .0098 .0098 0 0 0
Se1 .01622(12) .01622 .01622 -.00362(7) -.00362 -.00362
Se2 .0330(4) .0330 .0330 0 0 0
Se3 .0273(4) .0273 .0273 0 0 0
Cu1 .0479(14) .0479 .057(2) .004(2) -.0008(12) -.0008(12)
Cu2 .09(2) .09 .030(3) .06(2) -.019(9) -.019
Cu3 .24(2) .24 .24 -.101(10) -.101 -.101

loop_
_atom_site_label
_atom_site_fract_x
_atom_site_fract_y
_atom_site_fract_z
_atom_site_U_iso_or_equiv
_atom_site_occupancy
P .75 .75 .75 .0098(2) 1
Se1 .87576(5) .87576 .87576 .01623(7) 1
Se2 .25 .25 .25 .0330(2) 1
Se3 .5 .5 .5 .0273(2) 1
Cu1 .0787(8) .0787 .2673(6) .0511(10) 0.314(11)
Cu2 .016(3) .016 .2757(8) .068(10) 0.179(9)
Cu3 .1286(8) .1286 .3714 .243(11) 0.27

loop_
_geom_bond_atom_site_label_1
_geom_bond_atom_site_label_2
_geom_bond_distance
_geom_bond_publ_flag
P Se 2.2028(5) yes
Cu3 Se2 2.127(8) yes
Cu3 Se3 2.252(8) yes
Cu2* Se3 2.2279 yes
Cu2* Se1 2.373(5) yes
Cu1* Se1 2.4982(5) yes
Cu1* Se3 2.5611 yes
Cu1* Se2 2.5800 yes

loop_
_cod_related_entry_id
_cod_related_entry_database
_cod_related_entry_code
1 AMCSD 0009920
